data_1557861
loop_
_publ_author_name
'Yuan, Jie'
'Wang, Yongrong'
'Li, Ling'
'Wang, Shuang'
'Tang, Xingxing'
'Wang, Honglei'
'Li, Mingguang'
'Zheng, Chao'
'Chen, Runfeng'

_publ_section_title
;
 Activating Intersystem Crossing and Aggregation Coupling by
 CN-Substitution for Efficient Organic Ultralong Room Temperature
 Phosphorescence
;
_journal_name_full 'The Journal of Physical Chemistry C'
_journal_paper_doi 10.1021/acs.jpcc.0c01762
_journal_year 2020
_chemical_formula_moiety 'C8 H4 N2'
_chemical_formula_sum 'C8 H4 N2'
_chemical_formula_weight 128.13
_space_group_crystal_system monoclinic
_space_group_IT_number 7
_space_group_name_Hall 'P -2yac'
_space_group_name_H-M_alt 'P 1 n 1'
_atom_sites_solution_hydrogens geom
_atom_sites_solution_primary dual
_audit_creation_date 2018-03-22
_audit_creation_method
;
Olex2 1.2
(compiled 2017.03.02 svn.r3394 for OlexSys, GUI svn.r5324)
;
_cell_angle_alpha 90
_cell_angle_beta 119.046(17)
_cell_angle_gamma 90
_cell_formula_units_Z 4
_cell_length_a 14.125(14)
_cell_length_b 3.844(4)
_cell_length_c 14.305(15)
_cell_measurement_reflns_used 150
_cell_measurement_temperature 101(2)
_cell_measurement_theta_max 0.992
_cell_measurement_theta_min 0.991
_cell_volume 679.0(12)
_computing_molecular_graphics 'Olex2 (Dolomanov et al., 2009)'
_computing_publication_material 'Olex2 (Dolomanov et al., 2009)'
_computing_structure_refinement 'ShelXL (Sheldrick, 2015)'
_computing_structure_solution 'ShelXT (Sheldrick, 2015)'
_diffrn_ambient_temperature 100.99
_diffrn_detector 'Bruker APEX2 area detector'
_diffrn_detector_area_resol_mean 7.9
_diffrn_detector_type 'CCD area detector'
_diffrn_measured_fraction_theta_full 0.993
_diffrn_measured_fraction_theta_max 0.971
_diffrn_measurement_device 'three-circle diffractometer'
_diffrn_measurement_device_type 'Bruker SMART APEX-II CCD'
_diffrn_measurement_method '\w and \f scans'
_diffrn_radiation_monochromator 'mirror optics'
_diffrn_radiation_probe x-ray
_diffrn_radiation_type MoK\a
_diffrn_radiation_wavelength 0.71073
_diffrn_reflns_av_R_equivalents 0.0459
_diffrn_reflns_av_unetI/netI 0.0814
_diffrn_reflns_Laue_measured_fraction_full 0.993
_diffrn_reflns_Laue_measured_fraction_max 0.971
_diffrn_reflns_limit_h_max 16
_diffrn_reflns_limit_h_min -13
_diffrn_reflns_limit_k_max 4
_diffrn_reflns_limit_k_min -4
_diffrn_reflns_limit_l_max 16
_diffrn_reflns_limit_l_min -17
_diffrn_reflns_number 2735
_diffrn_reflns_point_group_measured_fraction_full 0.799
_diffrn_reflns_point_group_measured_fraction_max 0.782
_diffrn_reflns_theta_full 24.992
_diffrn_reflns_theta_max 24.992
_diffrn_reflns_theta_min 1.662
_diffrn_source 'microfocus sealed X-ray tube'
_diffrn_source_type 'Incoatec I\ms'
_exptl_absorpt_coefficient_mu 0.079
_exptl_crystal_density_diffrn 1.253
_exptl_crystal_description needle
_exptl_crystal_F_000 264
_exptl_crystal_size_max 1
_exptl_crystal_size_mid 0.1
_exptl_crystal_size_min 0.1
_refine_diff_density_max 0.559
_refine_diff_density_min -0.536
_refine_diff_density_rms 0.105
_refine_ls_abs_structure_details
;
 Flack x determined using 215 quotients [(I+)-(I-)]/[(I+)+(I-)]
 (Parsons, Flack and Wagner, Acta Cryst. B69 (2013) 249-259).
;
_refine_ls_abs_structure_Flack -3.0(10)
_refine_ls_extinction_coef 0.26(7)
_refine_ls_extinction_expression Fc^*^=kFc[1+0.001xFc^2^\l^3^/sin(2\q)]^-1/4^
_refine_ls_extinction_method 'SHELXL-2014/7 (Sheldrick 2014'
_refine_ls_goodness_of_fit_ref 1.152
_refine_ls_hydrogen_treatment constr
_refine_ls_matrix_type full
_refine_ls_number_parameters 183
_refine_ls_number_reflns 1547
_refine_ls_number_restraints 122
_refine_ls_restrained_S_all 1.161
_refine_ls_R_factor_all 0.1345
_refine_ls_R_factor_gt 0.1100
_refine_ls_shift/su_max 0.003
_refine_ls_shift/su_mean 0.001
_refine_ls_structure_factor_coef Fsqd
_refine_ls_weighting_details 'w=1/[\s^2^(Fo^2^)+(0.1573P)^2^+1.9785P] where P=(Fo^2^+2Fc^2^)/3'
_refine_ls_weighting_scheme calc
_refine_ls_wR_factor_gt 0.3139
_refine_ls_wR_factor_ref 0.3359
_reflns_Friedel_coverage 0.607
_reflns_Friedel_fraction_full 0.604
_reflns_Friedel_fraction_max 0.592
_reflns_number_gt 1211
_reflns_number_total 1547
_reflns_threshold_expression 'I > 2\s(I)'
_cod_data_source_file jp0c01762_si_003.cif
_cod_data_source_block 1
_cod_database_code 1557861
_shelx_shelxl_version_number 2014/7
_shelx_space_group_comment
;
The symmetry employed for this shelxl refinement is uniquely defined
by the following loop, which should always be used as a source of
symmetry information in preference to the above space-group names.
They are only intended as comments.
;
_shelx_estimated_absorpt_t_max 0.992
_shelx_estimated_absorpt_t_min 0.925
_olex2_refinement_description
;
1. Twinned data refinement
 Scales: 0.670(7)
 0.330(7)
2. Fixed Uiso
 At 1.2 times of:
  All C(H) groups
3. Uiso/Uaniso restraints and constraints
All non-hydrogen atoms restrained to be isotropic: with sigma of 0.003 and
sigma for terminal atoms of 0.006
4.a Aromatic/amide H refined with riding coordinates:
 C00A(H00A), C00E(H00E), C00F(H00F), C008(H008), C00B(H00B), C00I(H00I),
 C00J(H00J), C009(H009)
;
_olex2_submission_special_instructions 'No special instructions were received'

loop_
_space_group_symop_operation_xyz
'x, y, z'
'x+1/2, -y, z+1/2'

loop_
_atom_site_label
_atom_site_type_symbol
_atom_site_fract_x
_atom_site_fract_y
_atom_site_fract_z
_atom_site_U_iso_or_equiv
_atom_site_adp_type
_atom_site_occupancy
_atom_site_site_symmetry_order
_atom_site_calc_flag
_atom_site_refinement_flags_posn
_atom_site_refinement_flags_adp
_atom_site_refinement_flags_occupancy
_atom_site_disorder_assembly
_atom_site_disorder_group
C00A C -0.6840(14) -0.071(4) -0.8917(13) 0.048(4) Uani 1 1 d . . . . .
H00A H -0.7233 -0.0881 -0.9674 0.058 Uiso 1 1 calc R . . . .
C00E C -0.7361(15) 0.084(4) -0.8387(14) 0.057(4) Uani 1 1 d . . . . .
H00E H -0.8044 0.1956 -0.8763 0.069 Uiso 1 1 calc R . . . .
C00F C -0.5760(11) -0.060(3) -0.6740(10) 0.034(3) Uani 1 1 d . . . . .
H00F H -0.5394 -0.0581 -0.5981 0.041 Uiso 1 1 calc R . . . .
C00G C -0.4147(12) -0.306(4) -0.6708(11) 0.043(3) Uani 1 1 d . . . . .
C001 C -0.5801(12) -0.196(3) -0.8396(11) 0.041(3) Uani 1 1 d . . . . .
C002 C -0.5269(11) -0.341(4) -0.8963(10) 0.038(3) Uani 1 1 d . . . . .
C005 C -0.5217(10) -0.183(3) -0.7258(10) 0.027(3) Uani 1 1 d . . . . .
C008 C -0.6799(11) 0.060(3) -0.7277(10) 0.033(3) Uani 1 1 d . . . . .
H008 H -0.7148 0.1281 -0.6882 0.040 Uiso 1 1 calc R . . . .
N003 N -0.4865(11) -0.462(4) -0.9431(10) 0.048(3) Uani 1 1 d . . . . .
N007 N -0.3254(14) -0.454(5) -0.6237(13) 0.061(4) Uani 1 1 d . . . . .
C00B C -0.7341(12) -1.063(3) -0.3380(11) 0.036(3) Uani 1 1 d . . . . .
H00B H -0.8084 -1.1259 -0.3755 0.043 Uiso 1 1 calc R . . . .
C00C C -0.5237(11) -0.794(3) -0.2277(11) 0.032(3) Uani 1 1 d . . . . .
C00D C -0.4144(10) -0.632(3) -0.1710(10) 0.029(2) Uani 1 1 d . . . . .
C00H C -0.5275(10) -0.656(3) -0.3970(10) 0.034(3) Uani 1 1 d . . . . .
C00I C -0.6859(11) -0.951(3) -0.3931(10) 0.032(3) Uani 1 1 d . . . . .
H00I H -0.7230 -0.9722 -0.4688 0.039 Uiso 1 1 calc R . . . .
C00J C -0.6798(14) -1.087(4) -0.2309(13) 0.051(4) Uani 1 1 d . . . . .
H00J H -0.7114 -1.2016 -0.1939 0.062 Uiso 1 1 calc R . . . .
C00K C -0.5799(9) -0.801(2) -0.3407(9) 0.024(2) Uani 1 1 d . . . . .
C009 C -0.5711(13) -0.935(4) -0.1716(13) 0.051(4) Uani 1 1 d . . . . .
H009 H -0.5339 -0.9335 -0.0956 0.061 Uiso 1 1 calc R . . . .
N004 N -0.3278(11) -0.535(3) -0.1260(10) 0.039(3) Uani 1 1 d . . . . .
N006 N -0.4872(10) -0.550(4) -0.4442(10) 0.045(3) Uani 1 1 d . . . . .

loop_
_atom_site_aniso_label
_atom_site_aniso_U_11
_atom_site_aniso_U_22
_atom_site_aniso_U_33
_atom_site_aniso_U_23
_atom_site_aniso_U_13
_atom_site_aniso_U_12
C00A 0.051(5) 0.047(5) 0.049(5) 0.000(3) 0.027(3) 0.003(3)
C00E 0.058(5) 0.059(5) 0.060(5) 0.001(3) 0.032(4) 0.000(3)
C00F 0.040(4) 0.030(4) 0.035(4) 0.002(3) 0.021(3) -0.001(3)
C00G 0.048(4) 0.041(4) 0.043(4) -0.004(3) 0.025(3) 0.002(3)
C001 0.044(4) 0.041(4) 0.043(4) 0.001(3) 0.026(3) 0.000(3)
C002 0.045(4) 0.034(4) 0.038(4) 0.001(3) 0.022(3) -0.001(3)
C005 0.035(4) 0.020(4) 0.030(4) 0.001(3) 0.018(3) 0.001(3)
C008 0.039(4) 0.029(4) 0.036(4) -0.002(3) 0.021(3) 0.003(3)
N003 0.057(6) 0.043(5) 0.055(6) 0.004(5) 0.035(5) 0.003(5)
N007 0.066(6) 0.062(7) 0.067(7) -0.007(5) 0.041(5) 0.002(5)
C00B 0.036(4) 0.029(4) 0.040(4) 0.001(3) 0.017(3) 0.002(3)
C00C 0.036(4) 0.028(4) 0.037(4) -0.001(3) 0.021(3) 0.003(3)
C00D 0.035(4) 0.028(3) 0.029(4) -0.001(3) 0.019(3) 0.000(3)
C00H 0.040(4) 0.032(4) 0.034(4) -0.003(3) 0.019(3) 0.001(3)
C00I 0.035(4) 0.023(4) 0.035(4) -0.003(3) 0.013(3) -0.001(3)
C00J 0.052(5) 0.053(6) 0.056(5) -0.001(3) 0.033(4) 0.001(3)
C00K 0.030(4) 0.017(3) 0.028(4) 0.001(3) 0.015(3) -0.001(3)
C009 0.053(5) 0.051(5) 0.053(5) -0.001(3) 0.029(4) -0.002(3)
N004 0.051(5) 0.025(4) 0.042(5) -0.003(4) 0.024(4) -0.002(4)
N006 0.051(5) 0.046(6) 0.048(5) 0.006(5) 0.031(4) -0.008(5)

loop_
_atom_type_symbol
_atom_type_description
_atom_type_scat_dispersion_real
_atom_type_scat_dispersion_imag
_atom_type_scat_source
C C 0.0033 0.0016 'International Tables Vol C Tables 4.2.6.8 and 6.1.1.4'
H H 0.0000 0.0000 'International Tables Vol C Tables 4.2.6.8 and 6.1.1.4'
N N 0.0061 0.0033 'International Tables Vol C Tables 4.2.6.8 and 6.1.1.4'

loop_
_geom_angle_atom_site_label_1
_geom_angle_atom_site_label_2
_geom_angle_atom_site_label_3
_geom_angle
_geom_angle_site_symmetry_1
_geom_angle_site_symmetry_3
_geom_angle_publ_flag
C00E C00A H00A 118.2 . . ?
C001 C00A H00A 118.2 . . ?
C001 C00A C00E 123.6(15) . . ?
C00A C00E H00E 122.4 . . ?
C008 C00E C00A 115.2(15) . . ?
C008 C00E H00E 122.4 . . ?
C005 C00F H00F 118.7 . . ?
C008 C00F H00F 118.7 . . ?
C008 C00F C005 122.6(12) . . ?
N007 C00G C005 172.3(16) . . ?
C00A C001 C002 122.5(13) . . ?
C00A C001 C005 118.8(12) . . ?
C005 C001 C002 118.7(11) . . ?
N003 C002 C001 178.4(15) . . ?
C00F C005 C00G 122.7(12) . . ?
C00F C005 C001 117.4(11) . . ?
C00G C005 C001 119.9(11) . . ?
C00E C008 H008 119.1 . . ?
C00F C008 C00E 121.8(13) . . ?
C00F C008 H008 119.1 . . ?
C00I C00B H00B 119.2 . . ?
C00I C00B C00J 121.5(14) . . ?
C00J C00B H00B 119.2 . . ?
C00K C00C C00D 119.3(11) . . ?
C009 C00C C00D 121.0(13) . . ?
C009 C00C C00K 119.7(12) . . ?
N004 C00D C00C 174.5(13) . . ?
N006 C00H C00K 177.8(14) . . ?
C00B C00I H00I 119.2 . . ?
C00B C00I C00K 121.5(12) . . ?
C00K C00I H00I 119.2 . . ?
C00B C00J H00J 120.3 . . ?
C00B C00J C009 119.3(15) . . ?
C009 C00J H00J 120.3 . . ?
C00C C00K C00H 118.3(10) . . ?
C00C C00K C00I 118.1(10) . . ?
C00I C00K C00H 123.5(11) . . ?
C00C C009 C00J 119.1(14) . . ?
C00C C009 H009 120.4 . . ?
C00J C009 H009 120.4 . . ?

loop_
_geom_bond_atom_site_label_1
_geom_bond_atom_site_label_2
_geom_bond_distance
_geom_bond_site_symmetry_2
_geom_bond_publ_flag
C00A H00A 0.9500 . ?
C00A C00E 1.42(2) . ?
C00A C001 1.37(2) . ?
C00E H00E 0.9500 . ?
C00E C008 1.39(2) . ?
C00F H00F 0.9500 . ?
C00F C005 1.383(16) . ?
C00F C008 1.364(19) . ?
C00G C005 1.40(2) . ?
C00G N007 1.24(2) . ?
C001 C002 1.459(18) . ?
C001 C005 1.424(16) . ?
C002 N003 1.165(17) . ?
C008 H008 0.9500 . ?
C00B H00B 0.9500 . ?
C00B C00I 1.337(18) . ?
C00B C00J 1.34(2) . ?
C00C C00D 1.487(19) . ?
C00C C00K 1.413(15) . ?
C00C C009 1.38(2) . ?
C00D N004 1.134(17) . ?
C00H C00K 1.443(16) . ?
C00H N006 1.149(16) . ?
C00I H00I 0.9500 . ?
C00I C00K 1.431(17) . ?
C00J H00J 0.9500 . ?
C00J C009 1.47(2) . ?
C009 H009 0.9500 . ?

loop_
_twin_individual_id
_twin_individual_mass_fraction_refined
1 0.670(7)
2 0.330(7)
